data_2219057
loop_
_publ_author_name
'Kurawa, Mukhtar A.'
'Adams, Christopher J.'
'Orpen, A. Guy'

_publ_section_title
;
 2,2'-Biimidazolium hexaaquamanganese(II) bis(sulfate)
;
_journal_coeditor_code HY2142
_journal_issue 8
_journal_name_full 'Acta Crystallographica Section E'
_journal_page_first m1005
_journal_paper_doi 10.1107/S1600536808020291
_journal_volume 64
_journal_year 2008
_chemical_formula_iupac '(C6 H8 N4) [Mn (H2 O)6] (S O4)2'
_chemical_formula_moiety 'C6 H8 N4 2+ , H12 Mn1 O6 2+ , 2S O4 2-'
_chemical_formula_sum 'C6 H20 Mn N4 O14 S2'
_chemical_formula_weight 491.34
_chemical_name_systematic
;
2,2'-Biimidazolium hexaaquamanganese(II) bis(sulfate)
;
_space_group_IT_number 14
_symmetry_cell_setting monoclinic
_symmetry_space_group_name_Hall '-P 2ybc'
_symmetry_space_group_name_H-M 'P 1 21/c 1'
_atom_sites_solution_hydrogens geom
_atom_sites_solution_primary direct
_atom_sites_solution_secondary difmap
_audit_creation_method SHELXL97
_cell_angle_alpha 90.00
_cell_angle_beta 91.650(10)
_cell_angle_gamma 90.00
_cell_formula_units_Z 2
_cell_length_a 6.0625(7)
_cell_length_b 11.606(2)
_cell_length_c 12.218(2)
_cell_measurement_reflns_used 7442
_cell_measurement_temperature 100(2)
_cell_measurement_theta_max 27.46
_cell_measurement_theta_min 2.42
_cell_volume 859.3(2)
_computing_cell_refinement 'SAINT (Bruker, 2007)'
_computing_data_collection 'SMART (Bruker, 2007)'
_computing_data_reduction 'SAINT (Bruker, 2007)'
_computing_molecular_graphics 'SHELXTL (Sheldrick, 2008)'
_computing_publication_material 'SHELXTL (Sheldrick, 2008)'
_computing_structure_refinement 'SHELXL97 (Sheldrick, 2008)'
_computing_structure_solution 'SHELXS97 (Sheldrick, 2008)'
_diffrn_ambient_temperature 100(2)
_diffrn_measured_fraction_theta_full 0.999
_diffrn_measured_fraction_theta_max 0.999
_diffrn_measurement_device_type 'Bruker SMART APEX CCD area-detector'
_diffrn_measurement_method '\f and \w'
_diffrn_radiation_monochromator graphite
_diffrn_radiation_source 'fine-focus sealed tube'
_diffrn_radiation_type MoK\a
_diffrn_radiation_wavelength 0.71073
_diffrn_reflns_av_R_equivalents 0.0180
_diffrn_reflns_av_sigmaI/netI 0.0138
_diffrn_reflns_limit_h_max 7
_diffrn_reflns_limit_h_min -7
_diffrn_reflns_limit_k_max 15
_diffrn_reflns_limit_k_min -15
_diffrn_reflns_limit_l_max 15
_diffrn_reflns_limit_l_min -15
_diffrn_reflns_number 9389
_diffrn_reflns_theta_full 27.46
_diffrn_reflns_theta_max 27.46
_diffrn_reflns_theta_min 2.42
_exptl_absorpt_coefficient_mu 1.094
_exptl_absorpt_correction_T_max 0.800
_exptl_absorpt_correction_T_min 0.6860
_exptl_absorpt_correction_type multi-scan
_exptl_absorpt_process_details '(SADABS; Sheldrick,1996)'
_exptl_crystal_colour colourless
_exptl_crystal_density_diffrn 1.899
_exptl_crystal_density_method 'not measured'
_exptl_crystal_description block
_exptl_crystal_F_000 506
_exptl_crystal_size_max 0.4
_exptl_crystal_size_mid 0.3
_exptl_crystal_size_min 0.2
_refine_diff_density_max 0.285
_refine_diff_density_min -0.653
_refine_ls_extinction_method none
_refine_ls_goodness_of_fit_ref 1.057
_refine_ls_hydrogen_treatment mixed
_refine_ls_matrix_type full
_refine_ls_number_parameters 142
_refine_ls_number_reflns 1954
_refine_ls_number_restraints 6
_refine_ls_restrained_S_all 1.056
_refine_ls_R_factor_all 0.0233
_refine_ls_R_factor_gt 0.0227
_refine_ls_shift/su_max 0.000
_refine_ls_shift/su_mean 0.000
_refine_ls_structure_factor_coef Fsqd
_refine_ls_weighting_details 'calc w = 1/[\s^2^(Fo^2^)+(0.042P)^2^+0.4497P] where P=(Fo^2^+2Fc^2^)/3'
_refine_ls_weighting_scheme calc
_refine_ls_wR_factor_gt 0.0648
_refine_ls_wR_factor_ref 0.0658
_reflns_number_gt 1897
_reflns_number_total 1954
_reflns_threshold_expression I>2\s(I)
_cod_data_source_file hy2142.cif
_cod_data_source_block I
_cod_original_sg_symbol_H-M 'P 21/c'
_cod_database_code 2219057
_cod_database_fobs_code 2219057

loop_
_symmetry_equiv_pos_as_xyz
'x, y, z'
'-x, y+1/2, -z+1/2'
'-x, -y, -z'
'x, -y-1/2, z-1/2'

loop_
_atom_site_type_symbol
_atom_site_label
_atom_site_fract_x
_atom_site_fract_y
_atom_site_fract_z
_atom_site_U_iso_or_equiv
_atom_site_adp_type
_atom_site_calc_flag
_atom_site_refinement_flags
_atom_site_occupancy
Mn Mn1 0.5000 0.5000 0.0000 0.00892(9) Uani d S 1
S S1 0.87954(5) 0.76694(3) 0.24181(2) 0.00829(10) Uani d . 1
N N1 0.20621(19) 1.00486(9) 0.11407(9) 0.0107(2) Uani d . 1
H H1A 0.1629 1.0584 0.1597 0.013 Uiso calc R 1
N N2 0.21706(17) 0.89187(9) -0.02676(9) 0.0105(2) Uani d . 1
H H2A 0.1825 0.8585 -0.0896 0.013 Uiso calc R 1
C C1 0.3926(2) 0.93818(11) 0.12742(11) 0.0125(2) Uani d . 1
H H1B 0.4969 0.9413 0.1869 0.015 Uiso calc R 1
C C2 0.3988(2) 0.86702(11) 0.03924(11) 0.0124(2) Uani d . 1
H H2B 0.5082 0.8106 0.0257 0.015 Uiso calc R 1
C C3 0.1021(2) 0.97533(11) 0.02099(10) 0.0098(2) Uani d . 1
O O1 0.87996(15) 0.78300(8) 0.12285(7) 0.0128(2) Uani d . 1
O O2 0.65505(15) 0.73605(8) 0.27723(8) 0.0126(2) Uani d . 1
O O3 1.02939(15) 0.66897(8) 0.27336(7) 0.01179(19) Uani d . 1
O O4 0.95582(15) 0.87250(8) 0.29863(8) 0.01210(19) Uani d . 1
O O5 0.39485(16) 0.59047(8) 0.15004(8) 0.0137(2) Uani d D 1
O O6 0.19308(16) 0.40995(8) -0.00527(8) 0.0135(2) Uani d D 1
O O7 0.63321(15) 0.36233(8) 0.10452(8) 0.01286(19) Uani d D 1
H H5A 0.474(3) 0.6368(14) 0.1868(14) 0.015 Uiso d D 1
H H6A 0.134(3) 0.4002(15) 0.0553(13) 0.015 Uiso d D 1
H H7A 0.753(3) 0.3688(15) 0.1418(14) 0.015 Uiso d D 1
H H5B 0.273(2) 0.6050(15) 0.1724(14) 0.015 Uiso d D 1
H H6B 0.162(3) 0.3514(14) -0.0441(14) 0.015 Uiso d D 1
H H7B 0.548(3) 0.3290(15) 0.1482(13) 0.015 Uiso d D 1

loop_
_atom_site_aniso_label
_atom_site_aniso_U_11
_atom_site_aniso_U_22
_atom_site_aniso_U_33
_atom_site_aniso_U_12
_atom_site_aniso_U_13
_atom_site_aniso_U_23
Mn1 0.00931(15) 0.00906(15) 0.00839(15) -0.00039(9) 0.00042(10) 0.00021(9)
S1 0.00802(16) 0.00845(16) 0.00839(17) 0.00010(10) 0.00033(11) -0.00019(10)
N1 0.0120(5) 0.0100(5) 0.0103(5) 0.0002(4) 0.0001(4) -0.0003(4)
N2 0.0109(5) 0.0105(5) 0.0102(5) -0.0002(4) 0.0007(4) -0.0012(4)
C1 0.0128(6) 0.0120(6) 0.0127(6) 0.0003(4) -0.0010(4) 0.0025(5)
C2 0.0112(6) 0.0119(6) 0.0141(6) 0.0008(4) -0.0006(4) 0.0019(5)
C3 0.0103(6) 0.0089(5) 0.0104(6) -0.0016(5) 0.0015(4) 0.0009(4)
O1 0.0167(5) 0.0125(4) 0.0090(4) -0.0011(3) -0.0005(3) 0.0010(3)
O2 0.0088(4) 0.0139(4) 0.0150(5) -0.0014(3) 0.0021(3) -0.0016(3)
O3 0.0116(4) 0.0115(4) 0.0123(4) 0.0028(3) 0.0006(3) 0.0016(3)
O4 0.0124(4) 0.0110(4) 0.0129(4) -0.0018(3) 0.0009(3) -0.0027(3)
O5 0.0106(4) 0.0166(5) 0.0141(5) -0.0010(4) 0.0026(3) -0.0052(4)
O6 0.0139(4) 0.0152(5) 0.0116(5) -0.0036(4) 0.0027(3) -0.0025(4)
O7 0.0106(4) 0.0145(5) 0.0134(5) -0.0004(3) 0.0002(3) 0.0035(3)

loop_
_atom_type_symbol
_atom_type_description
_atom_type_scat_dispersion_real
_atom_type_scat_dispersion_imag
_atom_type_scat_source
C C 0.0033 0.0016 'International Tables Vol C Tables 4.2.6.8 and 6.1.1.4'
H H 0.0000 0.0000 'International Tables Vol C Tables 4.2.6.8 and 6.1.1.4'
N N 0.0061 0.0033 'International Tables Vol C Tables 4.2.6.8 and 6.1.1.4'
Mn Mn 0.3368 0.7283 'International Tables Vol C Tables 4.2.6.8 and 6.1.1.4'
O O 0.0106 0.0060 'International Tables Vol C Tables 4.2.6.8 and 6.1.1.4'
S S 0.1246 0.1234 'International Tables Vol C Tables 4.2.6.8 and 6.1.1.4'

loop_
_geom_angle_atom_site_label_1
_geom_angle_atom_site_label_2
_geom_angle_atom_site_label_3
_geom_angle_site_symmetry_1
_geom_angle_site_symmetry_3
_geom_angle
O6 Mn1 O6 . 3_665 180.0
O6 Mn1 O7 . 3_665 91.90(4)
O6 Mn1 O7 3_665 3_665 88.10(4)
O6 Mn1 O7 . . 88.10(4)
O6 Mn1 O7 3_665 . 91.90(4)
O7 Mn1 O7 3_665 . 180.0
O6 Mn1 O5 . . 89.18(4)
O6 Mn1 O5 3_665 . 90.82(4)
O7 Mn1 O5 3_665 . 91.53(4)
O7 Mn1 O5 . . 88.47(4)
O6 Mn1 O5 . 3_665 90.82(4)
O6 Mn1 O5 3_665 3_665 89.18(4)
O7 Mn1 O5 3_665 3_665 88.47(4)
O7 Mn1 O5 . 3_665 91.53(4)
O5 Mn1 O5 . 3_665 180.0
O1 S1 O4 . . 110.58(6)
O1 S1 O2 . 1 110.35(6)
O4 S1 O2 . 1 109.94(6)
O1 S1 O2 . . 110.35(6)
O4 S1 O2 . . 109.94(6)
O1 S1 O3 . . 109.47(6)
O4 S1 O3 . . 109.23(6)
O2 S1 O3 1 . 107.21(6)
O2 S1 O3 . . 107.21(6)
C3 N1 C1 . . 108.94(11)
C3 N1 H1A . . 125.5
C1 N1 H1A . . 125.5
C3 N2 C2 . . 108.33(11)
C3 N2 H2A . . 125.8
C2 N2 H2A . . 125.8
C2 C1 N1 . . 106.82(11)
C2 C1 H1B . . 126.6
N1 C1 H1B . . 126.6
C1 C2 N2 . . 107.28(11)
C1 C2 H2B . . 126.4
N2 C2 H2B . . 126.4
N1 C3 N2 . . 108.63(11)
N1 C3 C3 . 3_575 125.62(15)
N2 C3 C3 . 3_575 125.75(15)
Mn1 O5 H5A . . 124.6(12)
Mn1 O5 H5B . . 131.4(13)
H5A O5 H5B . . 101.5(17)
Mn1 O6 H6A . . 115.7(12)
Mn1 O6 H6B . . 126.2(12)
H6A O6 H6B . . 107.0(17)
Mn1 O7 H7A . . 123.0(12)
Mn1 O7 H7B . . 118.8(12)
H7A O7 H7B . . 103.3(17)

loop_
_geom_bond_atom_site_label_1
_geom_bond_atom_site_label_2
_geom_bond_site_symmetry_2
_geom_bond_distance
_geom_bond_publ_flag
Mn1 O6 . 2.1335(10) yes
Mn1 O6 3_665 2.1335(10) ?
Mn1 O7 3_665 2.1856(10) ?
Mn1 O7 . 2.1856(10) yes
Mn1 O5 . 2.2218(10) yes
Mn1 O5 3_665 2.2218(10) ?
S1 O1 . 1.4653(10) ?
S1 O4 . 1.4759(10) ?
S1 O2 1 1.4839(10) ?
S1 O2 . 1.4839(10) ?
S1 O3 . 1.4989(9) ?
N1 C3 . 1.3296(17) ?
N1 C1 . 1.3754(17) ?
N1 H1A . 0.8800 ?
N2 C3 . 1.3371(16) ?
N2 C2 . 1.3771(17) ?
N2 H2A . 0.8800 ?
C1 C2 . 1.3589(19) ?
C1 H1B . 0.9500 ?
C2 H2B . 0.9500 ?
C3 C3 3_575 1.445(2) yes
O5 H5A . 0.843(14) ?
O5 H5B . 0.813(14) ?
O6 H6A . 0.839(14) ?
O6 H6B . 0.846(14) ?
O7 H7A . 0.851(14) ?
O7 H7B . 0.846(14) ?

loop_
_geom_hbond_atom_site_label_D
_geom_hbond_atom_site_label_H
_geom_hbond_atom_site_label_A
_geom_hbond_site_symmetry_A
_geom_hbond_distance_DH
_geom_hbond_distance_HA
_geom_hbond_distance_DA
_geom_hbond_angle_DHA
_geom_hbond_publ_flag
N1 H1A O3 2_655 0.88 1.93 2.7699(15) 159 y
N1 H1A O2 2_655 0.88 2.45 3.0994(15) 131 y
N2 H2A O3 4_475 0.88 1.92 2.7562(16) 159 y
O5 H5A O2 1 0.843(14) 1.917(15) 2.7600(15) 176.8(18) y
O5 H5B O3 1_455 0.813(14) 2.088(15) 2.8638(15) 159.7(17) y
O6 H6A O4 2_645 0.839(14) 1.908(15) 2.7402(15) 171.2(18) y
O6 H6B O1 3_665 0.846(14) 1.847(15) 2.6904(14) 174.2(18) y
O7 H7A O4 2_745 0.851(14) 1.888(15) 2.7298(15) 169.5(18) y
O7 H7B O2 2_645 0.846(14) 1.892(14) 2.7266(14) 169.0(17) y

loop_
_geom_torsion_atom_site_label_1
_geom_torsion_atom_site_label_2
_geom_torsion_atom_site_label_3
_geom_torsion_atom_site_label_4
_geom_torsion_site_symmetry_4
_geom_torsion
C3 N1 C1 C2 . 0.07(15)
N1 C1 C2 N2 . 0.36(14)
C3 N2 C2 C1 . -0.66(14)
C1 N1 C3 N2 . -0.48(14)
C1 N1 C3 C3 3_575 179.08(15)
C2 N2 C3 N1 . 0.71(14)
C2 N2 C3 C3 3_575 -178.85(15)
